data_2244232
loop_
_publ_author_name
'Okmanov, Rasul Ya'
'Olimova, Manzura I.'
'Karabaeva, Surayyo B.'
'Sapaev, Frunza A.'
'Abdireymov, Kudaybergen B.'

_publ_section_title
;
 Syntheses, crystal structures and Hirshfeld surface analyses of
 <i>N</i>-aryl-sulfonyl derivatives of cytisine.
;
_journal_issue 'Pt 4'
_journal_name_full 'Acta crystallographica. Section E, Crystallographic communications'
_journal_page_first 313
_journal_page_last 318
_journal_paper_doi 10.1107/S2056989023001950
_journal_volume 79
_journal_year 2023
_chemical_absolute_configuration rm
_chemical_formula_iupac 'C19 H22 N2 O3 S'
_chemical_formula_moiety 'C19 H22 N2 O3 S'
_chemical_formula_sum 'C19 H22 N2 O3 S'
_chemical_formula_weight 358.44
_chemical_name_common
;
(7<i>R</i>,9<i>R</i>)-<i>N</i>-[(4-Ethylphenyl)sulfonyl]cytisine
;
_chemical_name_systematic
(1<i>R</i>,5<i>R</i>)-3-[(4-Ethylphenyl)sulfonyl]-1,2,3,4,5,6-hexahydro-8<i>H</i>-1,5-methanopyrido[1,2-<i>a</i>][1,5]diazocin-8-one
_space_group_crystal_system orthorhombic
_space_group_IT_number 19
_space_group_name_Hall 'P 2ac 2ab'
_space_group_name_H-M_alt 'P 21 21 21'
_atom_sites_solution_hydrogens geom
_audit_creation_method SHELXL-2018/3
_cell_angle_alpha 90
_cell_angle_beta 90
_cell_angle_gamma 90
_cell_formula_units_Z 4
_cell_length_a 6.9503(14)
_cell_length_b 10.585(2)
_cell_length_c 24.975(5)
_cell_measurement_reflns_used 10591
_cell_measurement_temperature 299(2)
_cell_measurement_theta_max 70.8650
_cell_measurement_theta_min 3.5140
_cell_volume 1837.4(6)
_computing_cell_refinement
;
CrysAlis PRO (Rigaku OD, 2021)
;
_computing_data_collection
;
CrysAlis PRO (Rigaku OD, 2021)
;
_computing_data_reduction
;
CrysAlis PRO (Rigaku OD, 2021)
;
_computing_molecular_graphics
;
XP in SHELXTL (Sheldrick, 2008) and Mercury (Macrae et al.,
2020)
;
_computing_publication_material
;
SHELXTL (Sheldrick, 2015), PLATON (Spek, 2020) and publCIF
(Westrip, 2010)
;
_computing_structure_refinement
;
<i>SHELXL2018/3</i> (Sheldrick, 2015)
;
_computing_structure_solution
;
SHELXS7    (Sheldrick, 2008)
;
_diffrn_ambient_temperature 299(2)
_diffrn_detector 'Hybrid Pixel Array Detector'
_diffrn_detector_area_resol_mean 10.0000
_diffrn_measured_fraction_theta_full 1.000
_diffrn_measured_fraction_theta_max 0.994
_diffrn_measurement_device 'four-circle diffractometer'
_diffrn_measurement_device_type 'XtaLAB Synergy, Single source at home/near, HyPix3000'
_diffrn_measurement_method '\w scans'
_diffrn_radiation_type CuK\a
_diffrn_radiation_wavelength 1.54184
_diffrn_reflns_av_R_equivalents 0.0541
_diffrn_reflns_av_unetI/netI 0.0297
_diffrn_reflns_limit_h_max 8
_diffrn_reflns_limit_h_min -8
_diffrn_reflns_limit_k_max 13
_diffrn_reflns_limit_k_min -12
_diffrn_reflns_limit_l_max 30
_diffrn_reflns_limit_l_min -23
_diffrn_reflns_number 17786
_diffrn_reflns_theta_full 67.684
_diffrn_reflns_theta_max 71.420
_diffrn_reflns_theta_min 3.539
_diffrn_source 'micro-focus sealed X-ray tube'
_exptl_absorpt_coefficient_mu 1.731
_exptl_absorpt_correction_T_max 1.00000
_exptl_absorpt_correction_T_min 0.03229
_exptl_absorpt_correction_type multi-scan
_exptl_absorpt_process_details
;
(SADABS; Krause <i>et al.</i>,  2015)
;
_exptl_crystal_colour colorless
_exptl_crystal_density_diffrn 1.296
_exptl_crystal_description prizmatic
_exptl_crystal_F_000 760
_exptl_crystal_size_max 0.25
_exptl_crystal_size_mid 0.20
_exptl_crystal_size_min 0.10
_refine_diff_density_max 0.217
_refine_diff_density_min -0.444
_refine_ls_abs_structure_details
;
Flack <i>x</i> determined using 1319 quotients
[(<i>I</i>^+^)-(<i>I</i>^-^)]/[(<i>I</i>^+^)+(<i>I</i>^-^)]
(Parsons <i>et al.</i>,  2013)
;
_refine_ls_abs_structure_Flack 0.012(9)
_refine_ls_extinction_method none
_refine_ls_goodness_of_fit_ref 1.108
_refine_ls_hydrogen_treatment constr
_refine_ls_matrix_type full
_refine_ls_number_parameters 238
_refine_ls_number_reflns 3553
_refine_ls_number_restraints 0
_refine_ls_restrained_S_all 1.108
_refine_ls_R_factor_all 0.0393
_refine_ls_R_factor_gt 0.0376
_refine_ls_shift/su_max 0.000
_refine_ls_shift/su_mean 0.000
_refine_ls_structure_factor_coef Fsqd
_refine_ls_weighting_details 'w=1/[\s^2^(Fo^2^)+(0.0523P)^2^+0.0534P] where P=(Fo^2^+2Fc^2^)/3'
_refine_ls_weighting_scheme calc
_refine_ls_wR_factor_gt 0.0924
_refine_ls_wR_factor_ref 0.0937
_reflns_number_gt 3348
_reflns_number_total 3553
_reflns_threshold_expression 'I > 2\s(I)'
_cod_data_source_file wm5674sup1.cif
_cod_data_source_block I
_cod_depositor_comments 'Adding full bibliography for 2244232--2244234.cif.'
_cod_original_cell_volume 1837.5(6)
_cod_database_code 2244232
_cod_database_fobs_code 2244232
_shelx_space_group_comment
;
The symmetry employed for this shelxl refinement is uniquely defined
by the following loop, which should always be used as a source of
symmetry information in preference to the above space-group names.
They are only intended as comments.
;

loop_
_space_group_symop_operation_xyz
'x, y, z'
'-x+1/2, -y, z+1/2'
'-x, y+1/2, -z+1/2'
'x+1/2, -y+1/2, -z'

loop_
_atom_site_type_symbol
_atom_site_label
_atom_site_fract_x
_atom_site_fract_y
_atom_site_fract_z
_atom_site_U_iso_or_equiv
_atom_site_adp_type
_atom_site_calc_flag
_atom_site_occupancy
_atom_site_disorder_assembly
_atom_site_disorder_group
S S1 0.72079(9) 0.74770(5) 0.14537(2) 0.05691(18) Uani d 1 . .
O O1 0.3969(2) 0.73366(18) 0.35879(6) 0.0609(4) Uani d 1 . .
O O2 0.8449(3) 0.64623(16) 0.16065(7) 0.0707(5) Uani d 1 . .
O O3 0.5240(3) 0.7222(2) 0.13301(8) 0.0766(6) Uani d 1 . .
N N1 0.6396(3) 0.83845(17) 0.31683(7) 0.0442(4) Uani d 1 . .
N N12 0.7204(3) 0.84820(18) 0.19511(7) 0.0525(4) Uani d 1 . .
C C2 0.5717(3) 0.7474(2) 0.35284(8) 0.0489(5) Uani d 1 . .
C C3 0.7162(4) 0.6760(3) 0.38004(10) 0.0620(6) Uani d 1 . .
H H3A 0.679416 0.612285 0.403557 0.074 Uiso calc 1 . .
C C4 0.9054(4) 0.6993(3) 0.37223(11) 0.0660(7) Uani d 1 . .
H H4A 0.996719 0.652682 0.390946 0.079 Uiso calc 1 . .
C C5 0.9646(4) 0.7917(3) 0.33673(10) 0.0605(6) Uani d 1 . .
H H5A 1.095137 0.807418 0.331995 0.073 Uiso calc 1 . .
C C6 0.8326(3) 0.8596(2) 0.30875(9) 0.0492(5) Uani d 1 . .
C C7 0.8915(4) 0.9562(3) 0.26785(10) 0.0585(6) Uani d 1 . .
H H7A 1.017190 0.990569 0.278075 0.070 Uiso calc 1 . .
C C8 0.7474(5) 1.0639(2) 0.26561(11) 0.0692(7) Uani d 1 . .
H H8A 0.736511 1.104049 0.300400 0.083 Uiso calc 1 . .
H H8B 0.788228 1.126854 0.239766 0.083 Uiso calc 1 . .
C C9 0.5559(4) 1.0075(3) 0.24915(11) 0.0612(7) Uani d 1 . .
H H9A 0.461650 1.076197 0.247158 0.073 Uiso calc 1 . .
C C10 0.4861(3) 0.9134(2) 0.29083(10) 0.0524(5) Uani d 1 . .
H H10A 0.416201 0.959033 0.318316 0.063 Uiso calc 1 . .
H H10B 0.396456 0.855705 0.273849 0.063 Uiso calc 1 . .
C C11 0.5739(4) 0.9493(3) 0.19342(10) 0.0641(7) Uani d 1 . .
H H11A 0.451036 0.914628 0.182325 0.077 Uiso calc 1 . .
H H11B 0.611563 1.013563 0.167793 0.077 Uiso calc 1 . .
C C13 0.9099(4) 0.8943(3) 0.21250(10) 0.0592(6) Uani d 1 . .
H H13A 0.958528 0.955410 0.186892 0.071 Uiso calc 1 . .
H H13B 1.000046 0.824482 0.214244 0.071 Uiso calc 1 . .
C C1' 0.8285(4) 0.8251(2) 0.09016(9) 0.0585(6) Uani d 1 . .
C C2' 0.7190(5) 0.9095(3) 0.06041(11) 0.0780(8) Uani d 1 . .
H H2'A 0.590106 0.923114 0.068566 0.094 Uiso calc 1 . .
C C3' 0.8057(7) 0.9728(3) 0.01842(12) 0.0894(11) Uani d 1 . .
H H3'A 0.732521 1.029034 -0.001706 0.107 Uiso calc 1 . .
C C4' 0.9946(6) 0.9558(3) 0.00544(11) 0.0819(10) Uani d 1 . .
C C5' 1.1005(6) 0.8709(3) 0.03537(12) 0.0849(9) Uani d 1 . .
H H5'A 1.229082 0.857186 0.026912 0.102 Uiso calc 1 . .
C C6' 1.0180(5) 0.8052(3) 0.07808(11) 0.0712(7) Uani d 1 . .
H H6'A 1.091003 0.748680 0.098065 0.085 Uiso calc 1 . .
C C7' 1.0838(8) 1.0285(4) -0.04059(14) 0.1161(17) Uani d 1 . .
H H7'A 1.164041 0.971279 -0.061123 0.139 Uiso calc 0.55(2) A 1
H H7'B 0.981596 1.057716 -0.063967 0.139 Uiso calc 0.55(2) A 1
H H7'C 1.053155 0.983559 -0.073354 0.139 Uiso calc 0.45(2) A 2
H H7'D 1.019922 1.109830 -0.042531 0.139 Uiso calc 0.45(2) A 2
C C8'A 1.199(3) 1.1360(16) -0.0246(4) 0.136(7) Uani d 0.55(2) A 1
H H8'A 1.233872 1.184056 -0.055681 0.205 Uiso calc 0.55(2) A 1
H H8'B 1.312957 1.107082 -0.006780 0.205 Uiso calc 0.55(2) A 1
H H8'C 1.125652 1.188309 -0.000638 0.205 Uiso calc 0.55(2) A 1
C C8'B 1.280(2) 1.050(2) -0.0404(4) 0.111(5) Uani d 0.45(2) A 2
H H8'D 1.312947 1.105567 -0.069535 0.166 Uiso calc 0.45(2) A 2
H H8'E 1.347397 0.971814 -0.044349 0.166 Uiso calc 0.45(2) A 2
H H8'F 1.316353 1.089349 -0.007150 0.166 Uiso calc 0.45(2) A 2

loop_
_atom_site_aniso_label
_atom_site_aniso_U_11
_atom_site_aniso_U_22
_atom_site_aniso_U_33
_atom_site_aniso_U_12
_atom_site_aniso_U_13
_atom_site_aniso_U_23
S1 0.0714(4) 0.0452(3) 0.0542(3) -0.0046(3) 0.0012(2) 0.0040(2)
O1 0.0488(9) 0.0641(10) 0.0699(10) -0.0067(8) 0.0057(7) 0.0023(9)
O2 0.0982(14) 0.0453(9) 0.0687(10) 0.0091(9) 0.0036(10) 0.0092(8)
O3 0.0790(13) 0.0775(13) 0.0733(11) -0.0218(11) -0.0037(9) -0.0046(10)
N1 0.0400(9) 0.0428(9) 0.0498(9) 0.0003(7) -0.0009(7) -0.0053(7)
N12 0.0558(11) 0.0508(10) 0.0510(9) 0.0010(9) 0.0009(9) 0.0024(8)
C2 0.0483(11) 0.0486(11) 0.0499(10) -0.0027(10) -0.0015(8) -0.0064(11)
C3 0.0698(16) 0.0617(14) 0.0546(12) 0.0022(13) -0.0104(12) 0.0050(11)
C4 0.0597(15) 0.0767(17) 0.0614(13) 0.0145(13) -0.0193(11) -0.0041(13)
C5 0.0406(11) 0.0813(18) 0.0595(12) 0.0023(11) -0.0057(10) -0.0113(12)
C6 0.0419(11) 0.0543(12) 0.0514(11) -0.0040(10) 0.0013(9) -0.0133(10)
C7 0.0522(13) 0.0583(14) 0.0649(14) -0.0145(11) 0.0065(11) -0.0104(11)
C8 0.088(2) 0.0459(12) 0.0741(15) -0.0106(14) 0.0117(15) -0.0046(11)
C9 0.0679(17) 0.0469(13) 0.0689(15) 0.0121(12) 0.0039(14) 0.0033(11)
C10 0.0443(11) 0.0503(12) 0.0625(13) 0.0082(10) -0.0002(10) -0.0019(10)
C11 0.0740(17) 0.0561(14) 0.0623(14) 0.0117(13) -0.0004(13) 0.0086(12)
C13 0.0566(13) 0.0607(14) 0.0603(13) -0.0092(11) 0.0106(11) 0.0014(11)
C1' 0.0768(17) 0.0495(12) 0.0492(11) -0.0015(12) 0.0001(11) 0.0000(10)
C2' 0.087(2) 0.0819(19) 0.0648(15) 0.0054(18) -0.0035(15) 0.0168(14)
C3' 0.126(3) 0.079(2) 0.0635(17) 0.003(2) -0.0097(19) 0.0196(15)
C4' 0.125(3) 0.0704(19) 0.0503(14) -0.0161(19) 0.0094(17) 0.0020(13)
C5' 0.094(2) 0.093(2) 0.0684(17) -0.0076(19) 0.0210(16) -0.0031(16)
C6' 0.0838(19) 0.0683(16) 0.0615(14) 0.0077(15) 0.0101(14) 0.0040(13)
C7' 0.182(5) 0.106(3) 0.0603(18) -0.035(3) 0.018(2) 0.0090(19)
C8'A 0.219(15) 0.128(10) 0.062(4) -0.069(11) 0.000(6) 0.020(5)
C8'B 0.130(9) 0.134(12) 0.069(5) -0.043(8) 0.023(5) 0.010(7)

loop_
_atom_type_symbol
_atom_type_description
_atom_type_scat_dispersion_real
_atom_type_scat_dispersion_imag
_atom_type_scat_source
C C 0.0181 0.0091 'International Tables Vol C Tables 4.2.6.8 and 6.1.1.4'
H H 0.0000 0.0000 'International Tables Vol C Tables 4.2.6.8 and 6.1.1.4'
N N 0.0311 0.0180 'International Tables Vol C Tables 4.2.6.8 and 6.1.1.4'
O O 0.0492 0.0322 'International Tables Vol C Tables 4.2.6.8 and 6.1.1.4'
S S 0.3331 0.5567 'International Tables Vol C Tables 4.2.6.8 and 6.1.1.4'

loop_
_geom_angle_atom_site_label_1
_geom_angle_atom_site_label_2
_geom_angle_atom_site_label_3
_geom_angle_site_symmetry_1
_geom_angle_site_symmetry_3
_geom_angle
_geom_angle_publ_flag
O3 S1 O2 . . 119.57(13) ?
O3 S1 N12 . . 106.61(11) ?
O2 S1 N12 . . 106.68(10) ?
O3 S1 C1' . . 108.91(13) ?
O2 S1 C1' . . 107.49(13) ?
N12 S1 C1' . . 106.94(11) ?
C6 N1 C2 . . 122.35(18) ?
C6 N1 C10 . . 123.50(19) ?
C2 N1 C10 . . 114.07(17) ?
C13 N12 C11 . . 112.7(2) ?
C13 N12 S1 . . 116.04(16) ?
C11 N12 S1 . . 116.78(16) ?
O1 C2 N1 . . 119.4(2) ?
O1 C2 C3 . . 125.0(2) ?
N1 C2 C3 . . 115.6(2) ?
C4 C3 C2 . . 121.2(3) ?
C4 C3 H3A . . 119.4 ?
C2 C3 H3A . . 119.4 ?
C3 C4 C5 . . 120.7(2) ?
C3 C4 H4A . . 119.6 ?
C5 C4 H4A . . 119.6 ?
C6 C5 C4 . . 120.2(2) ?
C6 C5 H5A . . 119.9 ?
C4 C5 H5A . . 119.9 ?
C5 C6 N1 . . 119.8(2) ?
C5 C6 C7 . . 121.7(2) ?
N1 C6 C7 . . 118.5(2) ?
C6 C7 C8 . . 110.9(2) ?
C6 C7 C13 . . 110.2(2) ?
C8 C7 C13 . . 110.0(2) ?
C6 C7 H7A . . 108.6 ?
C8 C7 H7A . . 108.6 ?
C13 C7 H7A . . 108.6 ?
C9 C8 C7 . . 107.0(2) ?
C9 C8 H8A . . 110.3 ?
C7 C8 H8A . . 110.3 ?
C9 C8 H8B . . 110.3 ?
C7 C8 H8B . . 110.3 ?
H8A C8 H8B . . 108.6 ?
C8 C9 C10 . . 110.6(2) ?
C8 C9 C11 . . 109.5(2) ?
C10 C9 C11 . . 112.7(2) ?
C8 C9 H9A . . 107.9 ?
C10 C9 H9A . . 107.9 ?
C11 C9 H9A . . 107.9 ?
N1 C10 C9 . . 115.0(2) ?
N1 C10 H10A . . 108.5 ?
C9 C10 H10A . . 108.5 ?
N1 C10 H10B . . 108.5 ?
C9 C10 H10B . . 108.5 ?
H10A C10 H10B . . 107.5 ?
N12 C11 C9 . . 108.8(2) ?
N12 C11 H11A . . 109.9 ?
C9 C11 H11A . . 109.9 ?
N12 C11 H11B . . 109.9 ?
C9 C11 H11B . . 109.9 ?
H11A C11 H11B . . 108.3 ?
N12 C13 C7 . . 109.45(19) ?
N12 C13 H13A . . 109.8 ?
C7 C13 H13A . . 109.8 ?
N12 C13 H13B . . 109.8 ?
C7 C13 H13B . . 109.8 ?
H13A C13 H13B . . 108.2 ?
C6' C1' C2' . . 120.6(3) ?
C6' C1' S1 . . 120.5(2) ?
C2' C1' S1 . . 118.9(2) ?
C3' C2' C1' . . 118.6(3) ?
C3' C2' H2'A . . 120.7 ?
C1' C2' H2'A . . 120.7 ?
C4' C3' C2' . . 122.4(3) ?
C4' C3' H3'A . . 118.8 ?
C2' C3' H3'A . . 118.8 ?
C3' C4' C5' . . 118.0(3) ?
C3' C4' C7' . . 120.4(4) ?
C5' C4' C7' . . 121.6(4) ?
C4' C5' C6' . . 121.3(3) ?
C4' C5' H5'A . . 119.4 ?
C6' C5' H5'A . . 119.4 ?
C1' C6' C5' . . 119.2(3) ?
C1' C6' H6'A . . 120.4 ?
C5' C6' H6'A . . 120.4 ?
C8'B C7' C4' . . 119.0(6) ?
C8'A C7' C4' . . 114.5(5) ?
C8'A C7' H7'A . . 108.6 ?
C4' C7' H7'A . . 108.6 ?
C8'A C7' H7'B . . 108.6 ?
C4' C7' H7'B . . 108.6 ?
H7'A C7' H7'B . . 107.6 ?
C8'B C7' H7'C . . 107.6 ?
C4' C7' H7'C . . 107.6 ?
C8'B C7' H7'D . . 107.6 ?
C4' C7' H7'D . . 107.6 ?
H7'C C7' H7'D . . 107.0 ?
C7' C8'A H8'A . . 109.5 ?
C7' C8'A H8'B . . 109.5 ?
H8'A C8'A H8'B . . 109.5 ?
C7' C8'A H8'C . . 109.5 ?
H8'A C8'A H8'C . . 109.5 ?
H8'B C8'A H8'C . . 109.5 ?
C7' C8'B H8'D . . 109.5 ?
C7' C8'B H8'E . . 109.5 ?
H8'D C8'B H8'E . . 109.5 ?
C7' C8'B H8'F . . 109.5 ?
H8'D C8'B H8'F . . 109.5 ?
H8'E C8'B H8'F . . 109.5 ?

loop_
_geom_bond_atom_site_label_1
_geom_bond_atom_site_label_2
_geom_bond_site_symmetry_2
_geom_bond_distance
_geom_bond_publ_flag
S1 O3 . 1.428(2) ?
S1 O2 . 1.429(2) ?
S1 N12 . 1.635(2) ?
S1 C1' . 1.770(3) ?
O1 C2 . 1.233(3) ?
N1 C6 . 1.375(3) ?
N1 C2 . 1.400(3) ?
N1 C10 . 1.479(3) ?
N12 C13 . 1.471(3) ?
N12 C11 . 1.478(3) ?
C2 C3 . 1.429(3) ?
C3 C4 . 1.352(4) ?
C3 H3A . 0.9300 ?
C4 C5 . 1.383(4) ?
C4 H4A . 0.9300 ?
C5 C6 . 1.359(3) ?
C5 H5A . 0.9300 ?
C6 C7 . 1.502(4) ?
C7 C8 . 1.519(4) ?
C7 C13 . 1.535(3) ?
C7 H7A . 0.9800 ?
C8 C9 . 1.516(4) ?
C8 H8A . 0.9700 ?
C8 H8B . 0.9700 ?
C9 C10 . 1.520(4) ?
C9 C11 . 1.527(4) ?
C9 H9A . 0.9800 ?
C10 H10A . 0.9700 ?
C10 H10B . 0.9700 ?
C11 H11A . 0.9700 ?
C11 H11B . 0.9700 ?
C13 H13A . 0.9700 ?
C13 H13B . 0.9700 ?
C1' C6' . 1.368(4) ?
C1' C2' . 1.389(4) ?
C2' C3' . 1.383(5) ?
C2' H2'A . 0.9300 ?
C3' C4' . 1.365(6) ?
C3' H3'A . 0.9300 ?
C4' C5' . 1.381(5) ?
C4' C7' . 1.515(4) ?
C5' C6' . 1.396(4) ?
C5' H5'A . 0.9300 ?
C6' H6'A . 0.9300 ?
C7' C8'B . 1.385(12) ?
C7' C8'A . 1.447(11) ?
C7' H7'A . 0.9700 ?
C7' H7'B . 0.9700 ?
C7' H7'C . 0.9700 ?
C7' H7'D . 0.9700 ?
C8'A H8'A . 0.9600 ?
C8'A H8'B . 0.9600 ?
C8'A H8'C . 0.9600 ?
C8'B H8'D . 0.9600 ?
C8'B H8'E . 0.9600 ?
C8'B H8'F . 0.9600 ?

loop_
_geom_hbond_atom_site_label_D
_geom_hbond_atom_site_label_H
_geom_hbond_atom_site_label_A
_geom_hbond_site_symmetry_A
_geom_hbond_distance_DH
_geom_hbond_distance_HA
_geom_hbond_distance_DA
_geom_hbond_angle_DHA
_geom_hbond_publ_flag
C5 H5A O1 1_655 0.93 2.336 3.116(3) 141 y
C7 H7A O2 3_755 0.98 2.444 3.254(3) 140 y

loop_
_geom_torsion_atom_site_label_1
_geom_torsion_atom_site_label_2
_geom_torsion_atom_site_label_3
_geom_torsion_atom_site_label_4
_geom_torsion_site_symmetry_1
_geom_torsion_site_symmetry_2
_geom_torsion_site_symmetry_3
_geom_torsion_site_symmetry_4
_geom_torsion
_geom_torsion_publ_flag
O3 S1 N12 C13 . . . . -176.35(18) ?
O2 S1 N12 C13 . . . . 54.8(2) ?
C1' S1 N12 C13 . . . . -60.0(2) ?
O3 S1 N12 C11 . . . . -39.7(2) ?
O2 S1 N12 C11 . . . . -168.57(19) ?
C1' S1 N12 C11 . . . . 76.6(2) y
C6 N1 C2 O1 . . . . 179.2(2) ?
C10 N1 C2 O1 . . . . 2.3(3) ?
C6 N1 C2 C3 . . . . -1.1(3) ?
C10 N1 C2 C3 . . . . -178.03(19) ?
O1 C2 C3 C4 . . . . -178.3(2) ?
N1 C2 C3 C4 . . . . 2.1(3) ?
C2 C3 C4 C5 . . . . -1.3(4) ?
C3 C4 C5 C6 . . . . -0.7(4) ?
C4 C5 C6 N1 . . . . 1.7(4) ?
C4 C5 C6 C7 . . . . -176.9(2) ?
C2 N1 C6 C5 . . . . -0.7(3) ?
C10 N1 C6 C5 . . . . 175.9(2) ?
C2 N1 C6 C7 . . . . 177.89(18) ?
C10 N1 C6 C7 . . . . -5.5(3) ?
C5 C6 C7 C8 . . . . -148.0(2) ?
N1 C6 C7 C8 . . . . 33.4(3) ?
C5 C6 C7 C13 . . . . 90.0(3) ?
N1 C6 C7 C13 . . . . -88.6(3) ?
C6 C7 C8 C9 . . . . -61.4(3) ?
C13 C7 C8 C9 . . . . 60.7(3) ?
C7 C8 C9 C10 . . . . 62.7(3) ?
C7 C8 C9 C11 . . . . -62.1(3) ?
C6 N1 C10 C9 . . . . 6.6(3) ?
C2 N1 C10 C9 . . . . -176.56(19) ?
C8 C9 C10 N1 . . . . -35.6(3) ?
C11 C9 C10 N1 . . . . 87.4(3) ?
C13 N12 C11 C9 . . . . -58.7(3) ?
S1 N12 C11 C9 . . . . 163.28(18) ?
C8 C9 C11 N12 . . . . 60.8(3) ?
C10 C9 C11 N12 . . . . -62.8(3) ?
C11 N12 C13 C7 . . . . 57.4(3) ?
S1 N12 C13 C7 . . . . -164.26(18) ?
C6 C7 C13 N12 . . . . 64.3(3) ?
C8 C7 C13 N12 . . . . -58.3(3) ?
O3 S1 C1' C6' . . . . -146.7(2) ?
O2 S1 C1' C6' . . . . -15.8(3) ?
N12 S1 C1' C6' . . . . 98.4(2) ?
O3 S1 C1' C2' . . . . 35.4(3) ?
O2 S1 C1' C2' . . . . 166.3(2) ?
N12 S1 C1' C2' . . . . -79.4(2) y
C6' C1' C2' C3' . . . . 0.0(5) ?
S1 C1' C2' C3' . . . . 177.9(3) ?
C1' C2' C3' C4' . . . . -0.4(5) ?
C2' C3' C4' C5' . . . . 0.7(6) ?
C2' C3' C4' C7' . . . . -179.3(3) ?
C3' C4' C5' C6' . . . . -0.7(5) ?
C7' C4' C5' C6' . . . . 179.3(3) ?
C2' C1' C6' C5' . . . . 0.0(4) ?
S1 C1' C6' C5' . . . . -177.9(2) ?
C4' C5' C6' C1' . . . . 0.4(5) ?
C3' C4' C7' C8'B . . . . 154.4(12) ?
C5' C4' C7' C8'B . . . . -25.7(12) ?
C3' C4' C7' C8'A . . . . 101.1(12) ?
C5' C4' C7' C8'A . . . . -78.9(12) ?
